data_1502819
loop_
_publ_author_name
'Pettit, George R.'
'Meng, Yanhui'
'Pettit, Robin K.'
'Herald, Delbert L.'
'Cichacz, Zbigniew A.'
'Doubek, Dennis L.'
'Richert, Linda'

_publ_section_title
;
 Antineoplastic agents. 556. Isolation and structure of Coprinastatin 1
 from Coprinus cinereus.
;
_journal_issue 3
_journal_name_full 'Journal of natural products'
_journal_page_first 388
_journal_page_last 392
_journal_paper_doi 10.1021/np900371j
_journal_volume 73
_journal_year 2010
_chemical_absolute_configuration nm
_chemical_formula_sum 'C15 H22 O3'
_chemical_formula_weight 250.33
_chemical_name_common 'Compound 4a'
_chemical_name_systematic
; 
 ? 
;
_space_group_IT_number 1
_symmetry_cell_setting triclinic
_symmetry_space_group_name_Hall 'P 1'
_symmetry_space_group_name_H-M 'P 1'
_atom_sites_solution_hydrogens geom
_atom_sites_solution_primary direct
_atom_sites_solution_secondary difmap
_audit_creation_method SHELXL-97
_cell_angle_alpha 90.358(2)
_cell_angle_beta 104.1850(10)
_cell_angle_gamma 90.0690(10)
_cell_formula_units_Z 1
_cell_length_a 6.7943(2)
_cell_length_b 6.0697(2)
_cell_length_c 8.6532(3)
_cell_measurement_reflns_used 2182
_cell_measurement_temperature 123(2)
_cell_volume 345.964(19)
_computing_cell_refinement 'Bruker SMART'
_computing_data_collection 'Bruker SMART'
_computing_data_reduction 'Bruker SAINT'
_computing_molecular_graphics 'Bruker SHELXTL'
_computing_publication_material 'Bruker SHELXTL'
_computing_structure_refinement 'SHELXL-97 (Sheldrick, 1997)'
_computing_structure_solution 'SHELXS-97 (Sheldrick, 1990)'
_diffrn_ambient_temperature 123(2)
_diffrn_measured_fraction_theta_full 0.935
_diffrn_measured_fraction_theta_max 0.935
_diffrn_measurement_device_type 'CCD area detector'
_diffrn_measurement_method 'Phi and omega scans'
_diffrn_radiation_monochromator Graphite
_diffrn_radiation_source 'Fine-focus sealed tube'
_diffrn_radiation_type CuK\a
_diffrn_radiation_wavelength 1.54178
_diffrn_reflns_av_R_equivalents 0.0154
_diffrn_reflns_av_sigmaI/netI 0.0251
_diffrn_reflns_limit_h_max 7
_diffrn_reflns_limit_h_min -8
_diffrn_reflns_limit_k_max 7
_diffrn_reflns_limit_k_min -7
_diffrn_reflns_limit_l_max 9
_diffrn_reflns_limit_l_min -10
_diffrn_reflns_number 2576
_diffrn_reflns_theta_full 69.17
_diffrn_reflns_theta_max 69.17
_diffrn_reflns_theta_min 5.27
_exptl_absorpt_coefficient_mu 0.658
_exptl_absorpt_correction_T_max 0.961
_exptl_absorpt_correction_T_min 0.760
_exptl_absorpt_correction_type empirical
_exptl_absorpt_process_details 'SADABS-Acta Cryst. A51, 33-35 (1995)'
_exptl_crystal_colour Colorless
_exptl_crystal_density_diffrn 1.202
_exptl_crystal_density_meas ?
_exptl_crystal_description 'Thin plates'
_exptl_crystal_F_000 136
_exptl_crystal_size_max 0.48
_exptl_crystal_size_mid 0.13
_exptl_crystal_size_min 0.06
_refine_diff_density_max 0.236
_refine_diff_density_min -0.232
_refine_diff_density_rms 0.045
_refine_ls_abs_structure_details 'Flack H D (1983), Acta Cryst. A39, 876-881'
_refine_ls_abs_structure_Flack -0.1(2)
_refine_ls_extinction_method none
_refine_ls_goodness_of_fit_ref 1.064
_refine_ls_hydrogen_treatment constr
_refine_ls_matrix_type 'Full-matrix least-squares'
_refine_ls_number_parameters 169
_refine_ls_number_reflns 1668
_refine_ls_number_restraints 3
_refine_ls_restrained_S_all 1.063
_refine_ls_R_factor_all 0.0391
_refine_ls_R_factor_gt 0.0384
_refine_ls_shift/su_max 0.021
_refine_ls_shift/su_mean 0.001
_refine_ls_structure_factor_coef Fsqd
_refine_ls_weighting_details 'calc w=1/[\s^2^(Fo^2^)+(0.0720P)^2^+0.0683P] where P=(Fo^2^+2Fc^2^)/3'
_refine_ls_weighting_scheme calc
_refine_ls_wR_factor_gt 0.1033
_refine_ls_wR_factor_ref 0.1042
_reflns_number_gt 1624
_reflns_number_total 1668
_reflns_threshold_expression >2sigma(I)
_cod_data_source_file np900371j_si_005.cif
_cod_data_source_block p1
_cod_depositor_comments
;
The following automatic conversions were performed:

'_symmetry_cell_setting' value 'Triclinic' changed to 'triclinic'
according to /home/saulius/struct/CIF-dictionaries/cif_core.dic
dictionary named 'cif_core.dic' version 2.4.2 from
2011-04-26.

'_atom_sites_solution_hydrogens' value 'Geom' changed to
'geom' according to
/home/saulius/struct/CIF-dictionaries/cif_core.dic dictionary named
'cif_core.dic' version 2.4.2 from
2011-04-26.

'_atom_sites_solution_primary' value 'Direct' changed to
'direct' according to
/home/saulius/struct/CIF-dictionaries/cif_core.dic dictionary named
'cif_core.dic' version 2.4.2 from
2011-04-26.

'_atom_sites_solution_secondary' value 'Difmap' changed
to 'difmap' according to
/home/saulius/struct/CIF-dictionaries/cif_core.dic dictionary named
'cif_core.dic' version 2.4.2 from
2011-04-26.

'_exptl_absorpt_correction_type' value 'Empirical'
changed to 'empirical' according to
/home/saulius/struct/CIF-dictionaries/cif_core.dic dictionary named
'cif_core.dic' version 2.4.2 from
2011-04-26.

'_refine_ls_weighting_scheme' value 'Calc' changed to
'calc' according to
/home/saulius/struct/CIF-dictionaries/cif_core.dic dictionary named
'cif_core.dic' version 2.4.2 from 2011-04-26.

Automatic conversion script
Id: cif_fix_values 1715 2011-07-08 13:25:40Z adriana 

The following automatic conversions were performed:

'_exptl_crystal_density_meas' value 'Not measured' was changed to '?'
- the value is perceived as not measured.

Automatic conversion script
Id: cif_fix_values 3008 2015-01-20 13:52:24Z robertas 
;
_cod_original_sg_symbol_H-M P1
_cod_database_code 1502819

loop_
_symmetry_equiv_pos_as_xyz
'x, y, z'

loop_
_atom_site_label
_atom_site_type_symbol
_atom_site_fract_x
_atom_site_fract_y
_atom_site_fract_z
_atom_site_U_iso_or_equiv
_atom_site_adp_type
_atom_site_occupancy
_atom_site_symmetry_multiplicity
_atom_site_calc_flag
_atom_site_refinement_flags
C1 C 0.6229(3) -0.1401(4) 0.6712(3) 0.0225(5) Uani 1 1 d .
H1A H 0.5221 -0.2615 0.6511 0.027 Uiso 1 1 calc R
H1B H 0.6237 -0.0695 0.7748 0.027 Uiso 1 1 calc R
C2 C 0.8379(3) -0.2260(3) 0.6685(3) 0.0219(5) Uani 1 1 d .
C3 C 0.8526(3) -0.1858(4) 0.4951(3) 0.0239(5) Uani 1 1 d .
H3A H 0.9928 -0.1450 0.4922 0.029 Uiso 1 1 calc R
H3B H 0.8113 -0.3190 0.4283 0.029 Uiso 1 1 calc R
C3A C 0.7083(3) 0.0013(4) 0.4386(3) 0.0210(5) Uani 1 1 d .
C4 C 0.6964(3) 0.1386(4) 0.3086(3) 0.0231(5) Uani 1 1 d .
C5 C 0.5509(3) 0.3078(4) 0.2810(3) 0.0218(5) Uani 1 1 d .
C6 C 0.4142(3) 0.3319(4) 0.3794(3) 0.0212(5) Uani 1 1 d .
C7 C 0.4284(3) 0.1871(3) 0.5070(3) 0.0194(4) Uani 1 1 d .
C7A C 0.5771(3) 0.0251(3) 0.5382(3) 0.0191(5) Uani 1 1 d .
O7 O 0.2961(2) 0.2161(2) 0.60423(18) 0.0238(4) Uani 1 1 d .
H7 H 0.2857 0.0978 0.6514 0.036 Uiso 1 1 calc R
C8 C 0.2557(4) 0.5111(4) 0.3515(3) 0.0287(5) Uani 1 1 d .
H8A H 0.1634 0.4875 0.4209 0.043 Uiso 1 1 calc R
H8B H 0.1785 0.5071 0.2399 0.043 Uiso 1 1 calc R
H8C H 0.3224 0.6548 0.3757 0.043 Uiso 1 1 calc R
C9 C 0.9922(3) -0.0794(3) 0.7842(3) 0.0223(5) Uani 1 1 d .
H9A H 0.9532 0.0767 0.7631 0.027 Uiso 1 1 calc R
H9B H 0.9848 -0.1124 0.8946 0.027 Uiso 1 1 calc R
O9 O 1.1975(2) -0.1066(2) 0.7734(2) 0.0251(4) Uani 1 1 d .
H9 H 1.2404 -0.2301 0.8100 0.038 Uiso 1 1 calc R
C10 C 0.8669(3) -0.4674(4) 0.7171(3) 0.0281(5) Uani 1 1 d .
H10A H 1.0016 -0.5163 0.7095 0.042 Uiso 1 1 calc R
H10B H 0.7626 -0.5573 0.6459 0.042 Uiso 1 1 calc R
H10C H 0.8550 -0.4835 0.8271 0.042 Uiso 1 1 calc R
C11 C 0.8392(4) 0.0953(4) 0.2022(3) 0.0305(6) Uani 1 1 d .
H11A H 0.9788 0.0860 0.2676 0.046 Uiso 1 1 calc R
H11B H 0.8293 0.2159 0.1259 0.046 Uiso 1 1 calc R
H11C H 0.8020 -0.0438 0.1443 0.046 Uiso 1 1 calc R
C12 C 0.5342(3) 0.4615(4) 0.1418(3) 0.0260(5) Uani 1 1 d .
H12A H 0.6709 0.4890 0.1246 0.031 Uiso 1 1 calc R
H12B H 0.4776 0.6043 0.1657 0.031 Uiso 1 1 calc R
C13 C 0.3980(4) 0.3619(4) -0.0081(3) 0.0263(5) Uani 1 1 d .
H13A H 0.4506 0.2158 -0.0296 0.032 Uiso 1 1 calc R
H13B H 0.2592 0.3418 0.0066 0.032 Uiso 1 1 calc R
O13 O 0.3929(2) 0.5052(3) -0.13947(19) 0.0264(4) Uani 1 1 d .
H13 H 0.3658 0.4317 -0.2247 0.040 Uiso 1 1 calc R

loop_
_atom_site_aniso_label
_atom_site_aniso_U_11
_atom_site_aniso_U_22
_atom_site_aniso_U_33
_atom_site_aniso_U_23
_atom_site_aniso_U_13
_atom_site_aniso_U_12
C1 0.0213(11) 0.0238(11) 0.0230(12) 0.0036(9) 0.0066(9) 0.0009(8)
C2 0.0215(10) 0.0210(11) 0.0232(11) 0.0011(9) 0.0054(8) 0.0023(8)
C3 0.0239(11) 0.0259(11) 0.0221(12) -0.0010(9) 0.0061(9) 0.0022(8)
C3A 0.0210(10) 0.0233(11) 0.0186(11) -0.0011(9) 0.0045(8) -0.0006(8)
C4 0.0231(11) 0.0286(12) 0.0186(12) -0.0006(9) 0.0069(9) -0.0036(9)
C5 0.0229(11) 0.0244(11) 0.0171(11) 0.0005(9) 0.0032(8) -0.0033(9)
C6 0.0229(11) 0.0224(10) 0.0172(11) -0.0011(8) 0.0029(8) -0.0008(8)
C7 0.0182(10) 0.0199(10) 0.0204(12) -0.0001(8) 0.0052(8) -0.0014(8)
C7A 0.0207(10) 0.0188(10) 0.0180(11) 0.0001(8) 0.0052(8) -0.0027(8)
O7 0.0254(8) 0.0243(8) 0.0245(9) 0.0040(6) 0.0114(6) 0.0026(6)
C8 0.0319(12) 0.0279(12) 0.0265(13) 0.0032(10) 0.0074(9) 0.0065(10)
C9 0.0235(11) 0.0217(10) 0.0231(11) 0.0014(8) 0.0084(8) 0.0021(8)
O9 0.0212(8) 0.0233(8) 0.0314(9) 0.0052(6) 0.0074(6) -0.0001(6)
C10 0.0231(11) 0.0216(11) 0.0378(14) 0.0041(9) 0.0039(9) 0.0012(8)
C11 0.0308(12) 0.0389(15) 0.0248(13) 0.0026(11) 0.0127(10) 0.0029(10)
C12 0.0301(12) 0.0257(11) 0.0225(12) 0.0038(9) 0.0070(9) -0.0029(9)
C13 0.0341(12) 0.0255(11) 0.0189(11) 0.0054(9) 0.0057(9) -0.0028(9)
O13 0.0341(9) 0.0258(8) 0.0198(8) 0.0057(6) 0.0071(7) 0.0041(6)

loop_
_atom_type_symbol
_atom_type_description
_atom_type_scat_dispersion_real
_atom_type_scat_dispersion_imag
_atom_type_scat_source
C C 0.0181 0.0091 'International Tables Vol C Tables 4.2.6.8 and 6.1.1.4'
H H 0.0000 0.0000 'International Tables Vol C Tables 4.2.6.8 and 6.1.1.4'
O O 0.0492 0.0322 'International Tables Vol C Tables 4.2.6.8 and 6.1.1.4'

loop_
_geom_angle_atom_site_label_1
_geom_angle_atom_site_label_2
_geom_angle_atom_site_label_3
_geom_angle
C7A C1 C2 103.47(18)
C7A C1 H1A 111.1
C2 C1 H1A 111.1
C7A C1 H1B 111.1
C2 C1 H1B 111.1
H1A C1 H1B 109.0
C10 C2 C9 110.54(19)
C10 C2 C3 112.90(18)
C9 C2 C3 109.98(18)
C10 C2 C1 112.13(17)
C9 C2 C1 106.88(16)
C3 C2 C1 104.08(17)
C3A C3 C2 104.30(17)
C3A C3 H3A 110.9
C2 C3 H3A 110.9
C3A C3 H3B 110.9
C2 C3 H3B 110.9
H3A C3 H3B 108.9
C4 C3A C7A 121.4(2)
C4 C3A C3 128.7(2)
C7A C3A C3 109.9(2)
C3A C4 C5 118.6(2)
C3A C4 C11 118.0(2)
C5 C4 C11 123.4(2)
C4 C5 C6 120.6(2)
C4 C5 C12 120.22(19)
C6 C5 C12 119.1(2)
C7 C6 C5 118.9(2)
C7 C6 C8 119.4(2)
C5 C6 C8 121.6(2)
O7 C7 C7A 121.3(2)
O7 C7 C6 118.09(19)
C7A C7 C6 120.56(19)
C7 C7A C3A 119.8(2)
C7 C7A C1 129.0(2)
C3A C7A C1 111.2(2)
C7 O7 H7 109.5
C6 C8 H8A 109.5
C6 C8 H8B 109.5
H8A C8 H8B 109.5
C6 C8 H8C 109.5
H8A C8 H8C 109.5
H8B C8 H8C 109.5
O9 C9 C2 114.25(16)
O9 C9 H9A 108.7
C2 C9 H9A 108.7
O9 C9 H9B 108.7
C2 C9 H9B 108.7
H9A C9 H9B 107.6
C9 O9 H9 109.5
C2 C10 H10A 109.5
C2 C10 H10B 109.5
H10A C10 H10B 109.5
C2 C10 H10C 109.5
H10A C10 H10C 109.5
H10B C10 H10C 109.5
C4 C11 H11A 109.5
C4 C11 H11B 109.5
H11A C11 H11B 109.5
C4 C11 H11C 109.5
H11A C11 H11C 109.5
H11B C11 H11C 109.5
C5 C12 C13 110.38(18)
C5 C12 H12A 109.6
C13 C12 H12A 109.6
C5 C12 H12B 109.6
C13 C12 H12B 109.6
H12A C12 H12B 108.1
O13 C13 C12 109.27(18)
O13 C13 H13A 109.8
C12 C13 H13A 109.8
O13 C13 H13B 109.8
C12 C13 H13B 109.8
H13A C13 H13B 108.3
C13 O13 H13 109.5

loop_
_geom_bond_atom_site_label_1
_geom_bond_atom_site_label_2
_geom_bond_distance
C1 C7A 1.505(3)
C1 C2 1.557(3)
C1 H1A 0.9900
C1 H1B 0.9900
C2 C10 1.527(3)
C2 C9 1.538(3)
C2 C3 1.549(3)
C3 C3A 1.505(3)
C3 H3A 0.9900
C3 H3B 0.9900
C3A C4 1.391(3)
C3A C7A 1.391(3)
C4 C5 1.407(3)
C4 C11 1.514(3)
C5 C6 1.413(3)
C5 C12 1.510(3)
C6 C7 1.401(3)
C6 C8 1.510(3)
C7 O7 1.384(3)
C7 C7A 1.390(3)
O7 H7 0.8400
C8 H8A 0.9800
C8 H8B 0.9800
C8 H8C 0.9800
C9 O9 1.430(2)
C9 H9A 0.9900
C9 H9B 0.9900
O9 H9 0.8400
C10 H10A 0.9800
C10 H10B 0.9800
C10 H10C 0.9800
C11 H11A 0.9800
C11 H11B 0.9800
C11 H11C 0.9800
C12 C13 1.518(3)
C12 H12A 0.9900
C12 H12B 0.9900
C13 O13 1.429(3)
C13 H13A 0.9900
C13 H13B 0.9900
O13 H13 0.8400

loop_
_geom_hbond_atom_site_label_D
_geom_hbond_atom_site_label_H
_geom_hbond_atom_site_label_A
_geom_hbond_distance_DH
_geom_hbond_distance_HA
_geom_hbond_distance_DA
_geom_hbond_angle_DHA
_geom_hbond_site_symmetry_A
O7 H7 O9 0.84 1.83 2.635(2) 160.9 1_455
O9 H9 O13 0.84 1.91 2.724(2) 164.0 1_646
O13 H13 O7 0.84 1.94 2.768(2) 169.1 1_554

loop_
_geom_torsion_atom_site_label_1
_geom_torsion_atom_site_label_2
_geom_torsion_atom_site_label_3
_geom_torsion_atom_site_label_4
_geom_torsion
C7A C1 C2 C10 -147.15(19)
C7A C1 C2 C9 91.6(2)
C7A C1 C2 C3 -24.8(2)
C10 C2 C3 C3A 147.36(18)
C9 C2 C3 C3A -88.7(2)
C1 C2 C3 C3A 25.5(2)
C2 C3 C3A C4 162.9(2)
C2 C3 C3A C7A -17.0(2)
C7A C3A C4 C5 1.5(3)
C3 C3A C4 C5 -178.4(2)
C7A C3A C4 C11 -177.48(19)
C3 C3A C4 C11 2.6(3)
C3A C4 C5 C6 -2.6(3)
C11 C4 C5 C6 176.4(2)
C3A C4 C5 C12 179.5(2)
C11 C4 C5 C12 -1.5(3)
C4 C5 C6 C7 1.2(3)
C12 C5 C6 C7 179.11(18)
C4 C5 C6 C8 -179.5(2)
C12 C5 C6 C8 -1.6(3)
C5 C6 C7 O7 178.64(18)
C8 C6 C7 O7 -0.6(3)
C5 C6 C7 C7A 1.3(3)
C8 C6 C7 C7A -178.0(2)
O7 C7 C7A C3A -179.61(17)
C6 C7 C7A C3A -2.3(3)
O7 C7 C7A C1 0.3(3)
C6 C7 C7A C1 177.6(2)
C4 C3A C7A C7 0.9(3)
C3 C3A C7A C7 -179.17(19)
C4 C3A C7A C1 -179.05(19)
C3 C3A C7A C1 0.9(2)
C2 C1 C7A C7 -164.5(2)
C2 C1 C7A C3A 15.4(2)
C10 C2 C9 O9 69.4(2)
C3 C2 C9 O9 -55.9(2)
C1 C2 C9 O9 -168.27(17)
C4 C5 C12 C13 85.7(2)
C6 C5 C12 C13 -92.3(2)
C5 C12 C13 O13 -177.13(18)

loop_
_cod_related_entry_id
_cod_related_entry_code
_cod_related_entry_database
1 24661004 ChemSpider
